data_7237618
loop_
_publ_author_name
'Duan, Chong'
'Zhou, Yibin'
'Shan, Guo-Gang'
'Chen, Yuncong'
'Zhao, Weijun'
'Yuan, Dandan'
'Zeng, Lintao'
'Huang, Xiaobo'
'Niu, Guangle'

_publ_section_title
;
 Bright solid-state red-emissive BODIPYs: facile synthesis and their
 high-contrast mechanochromic properties
;
_journal_issue 12
_journal_name_full 'Journal of Materials Chemistry C'
_journal_page_first 3471
_journal_paper_doi 10.1039/C8TC06421K
_journal_volume 7
_journal_year 2019
_chemical_absolute_configuration unk
_chemical_formula_sum 'C20 H21 B F2 N2'
_chemical_formula_weight 338.20
_space_group_crystal_system orthorhombic
_space_group_IT_number 19
_space_group_name_Hall 'P 2ac 2ab'
_space_group_name_H-M_alt 'P 21 21 21'
_atom_sites_solution_hydrogens mixed
_audit_creation_method SHELXL-2013
_audit_update_record
;
2018-07-25 deposited with the CCDC.
2019-01-28 downloaded from the CCDC.
;
_cell_angle_alpha 90
_cell_angle_beta 90
_cell_angle_gamma 90
_cell_formula_units_Z 12
_cell_length_a 14.031(3)
_cell_length_b 15.207(3)
_cell_length_c 26.212(6)
_cell_measurement_reflns_used 9067
_cell_measurement_temperature 296(2)
_cell_measurement_theta_max 54.957
_cell_measurement_theta_min 5.024
_cell_volume 5593(2)
_computing_cell_refinement 'Bruker SAINT'
_computing_data_collection 'Bruker APEX2'
_computing_data_reduction 'Bruker SAINT'
_computing_molecular_graphics 'Bruker SHELXTL'
_computing_publication_material 'Bruker SHELXTL'
_computing_structure_refinement 'SHELXL-2013 (Sheldrick, 2013)'
_computing_structure_solution 'SHELXS-97 (Sheldrick 2008)'
_diffrn_ambient_temperature 296(2)
_diffrn_measured_fraction_theta_full 0.971
_diffrn_measured_fraction_theta_max 0.998
_diffrn_measurement_device_type 'Bruker APEX-II CCD'
_diffrn_measurement_method '\f and \w scans'
_diffrn_radiation_type MoK\a
_diffrn_radiation_wavelength 0.71073
_diffrn_reflns_av_R_equivalents 0.1179
_diffrn_reflns_av_unetI/netI 0.0859
_diffrn_reflns_Laue_measured_fraction_full 0.971
_diffrn_reflns_Laue_measured_fraction_max 0.998
_diffrn_reflns_limit_h_max 16
_diffrn_reflns_limit_h_min -16
_diffrn_reflns_limit_k_max 16
_diffrn_reflns_limit_k_min -18
_diffrn_reflns_limit_l_max 31
_diffrn_reflns_limit_l_min -31
_diffrn_reflns_number 54950
_diffrn_reflns_point_group_measured_fraction_full 0.971
_diffrn_reflns_point_group_measured_fraction_max 0.998
_diffrn_reflns_theta_full 25.242
_diffrn_reflns_theta_max 24.999
_diffrn_reflns_theta_min 1.548
_exptl_absorpt_coefficient_mu 0.084
_exptl_absorpt_correction_T_max 0.7456
_exptl_absorpt_correction_T_min 0.6029
_exptl_absorpt_correction_type multi-scan
_exptl_absorpt_process_details sadabs
_exptl_crystal_colour red
_exptl_crystal_density_diffrn 1.205
_exptl_crystal_description prismatic
_exptl_crystal_F_000 2136
_exptl_crystal_size_max 0.200
_exptl_crystal_size_mid 0.160
_exptl_crystal_size_min 0.130
_refine_diff_density_max 0.601
_refine_diff_density_min -0.401
_refine_diff_density_rms 0.115
_refine_ls_abs_structure_details
; 
 Flack x determined using 1951 quotients [(I+)-(I-)]/[(I+)+(I-)] 
 (Parsons and Flack (2004), Acta Cryst. A60, s61). 
;
_refine_ls_abs_structure_Flack -0.1(6)
_refine_ls_extinction_coef 0.113(16)
_refine_ls_extinction_expression Fc^*^=kFc[1+0.001xFc^2^\l^3^/sin(2\q)]^-1/4^
_refine_ls_extinction_method SHELXL
_refine_ls_goodness_of_fit_ref 1.315
_refine_ls_hydrogen_treatment constr
_refine_ls_matrix_type full
_refine_ls_number_parameters 691
_refine_ls_number_reflns 9827
_refine_ls_number_restraints 1
_refine_ls_restrained_S_all 1.315
_refine_ls_R_factor_all 0.1945
_refine_ls_R_factor_gt 0.1362
_refine_ls_shift/su_max 0.029
_refine_ls_shift/su_mean 0.003
_refine_ls_structure_factor_coef Fsqd
_refine_ls_weighting_details 'w=1/[\s^2^(Fo^2^)+(0.2000P)^2^] where P=(Fo^2^+2Fc^2^)/3'
_refine_ls_weighting_scheme calc
_refine_ls_wR_factor_gt 0.3491
_refine_ls_wR_factor_ref 0.3920
_reflns_Friedel_coverage 0.808
_reflns_Friedel_fraction_full 0.971
_reflns_Friedel_fraction_max 0.999
_reflns_number_gt 5695
_reflns_number_total 9827
_reflns_threshold_expression 'I > 2\s(I)'
_cod_data_source_file c8tc06421k6.cif
_cod_data_source_block mo_dd18158_0m
_cod_database_code 7237618
_shelx_space_group_comment
; 
The symmetry employed for this shelxl refinement is uniquely defined 
by the following loop, which should always be used as a source of 
symmetry information in preference to the above space-group names. 
They are only intended as comments. 
;
_shelx_estimated_absorpt_t_min 0.983
_shelx_estimated_absorpt_t_max 0.989
_shelxl_version_number 2013-4

loop_
_space_group_symop_operation_xyz
'x, y, z'
'-x+1/2, -y, z+1/2'
'-x, y+1/2, -z+1/2'
'x+1/2, -y+1/2, -z'

loop_
_atom_site_label
_atom_site_type_symbol
_atom_site_fract_x
_atom_site_fract_y
_atom_site_fract_z
_atom_site_U_iso_or_equiv
_atom_site_adp_type
_atom_site_occupancy
_atom_site_site_symmetry_order
_atom_site_calc_flag
_atom_site_refinement_flags_posn
_atom_site_refinement_flags_adp
F1 F 0.5082(12) 0.8061(5) 0.2890(3) 0.225(8) Uani 1 1 d . .
F2 F 0.5338(8) 0.7000(4) 0.2317(3) 0.150(4) Uani 1 1 d . .
F3 F 0.5757(8) 0.8097(5) 0.6252(2) 0.142(3) Uani 1 1 d . .
F4 F 0.5367(11) 0.7006(4) 0.5681(3) 0.184(6) Uani 1 1 d . .
F5 F 0.5954(5) 0.3160(4) 0.5476(2) 0.101(2) Uani 1 1 d . .
F6 F 0.5861(5) 0.2117(3) 0.6075(3) 0.098(2) Uani 1 1 d . .
N1 N 0.4303(16) 0.8166(8) 0.2101(5) 0.142(7) Uani 1 1 d . .
N2 N 0.6014(11) 0.8458(6) 0.2118(4) 0.120(5) Uani 1 1 d . .
N3 N 0.4713(9) 0.8451(6) 0.5534(3) 0.092(3) Uani 1 1 d . .
N4 N 0.6450(9) 0.8193(7) 0.5419(3) 0.114(4) Uani 1 1 d . .
N5 N 0.4883(6) 0.3394(5) 0.6175(3) 0.068(2) Uani 1 1 d . .
N6 N 0.6638(6) 0.3478(5) 0.6279(3) 0.071(2) Uani 1 1 d . .
B1 B 0.526(2) 0.7905(11) 0.2354(5) 0.187(15) Uani 1 1 d . .
B2 B 0.5565(18) 0.7941(9) 0.5718(6) 0.127(8) Uani 1 1 d . .
B3 B 0.5854(8) 0.2995(7) 0.5985(4) 0.064(3) Uani 1 1 d . .
C1 C 0.343(2) 0.7792(11) 0.2188(5) 0.173(11) Uani 1 1 d . U
C2 C 0.2687(15) 0.8186(10) 0.1890(5) 0.142(6) Uani 1 1 d . U
H2 H 0.2041 0.8050 0.1875 0.170 Uiso 1 1 calc R U
C3 C 0.3207(17) 0.8840(9) 0.1625(5) 0.133(6) Uani 1 1 d . .
C4 C 0.4163(17) 0.8825(9) 0.1752(4) 0.117(6) Uani 1 1 d . .
C5 C 0.5008(13) 0.9321(7) 0.1595(4) 0.099(4) Uani 1 1 d . .
C6 C 0.594(2) 0.9134(9) 0.1740(6) 0.172(12) Uani 1 1 d . .
C7 C 0.676(2) 0.9530(10) 0.1660(8) 0.194(14) Uani 1 1 d . .
C8 C 0.7489(13) 0.9066(8) 0.1925(6) 0.138(7) Uani 1 1 d . .
H8 H 0.8146 0.9143 0.1907 0.166 Uiso 1 1 calc R U
C9 C 0.6973(18) 0.8469(10) 0.2216(7) 0.166(9) Uani 1 1 d . .
C10 C 0.3148(19) 0.7034(10) 0.2565(6) 0.199(12) Uani 1 1 d . .
H10A H 0.2985 0.6517 0.2374 0.298 Uiso 1 1 calc R U
H10B H 0.2611 0.7215 0.2766 0.298 Uiso 1 1 calc R U
H10C H 0.3677 0.6907 0.2785 0.298 Uiso 1 1 calc R U
C11 C 0.2710(15) 0.9486(9) 0.1272(6) 0.168(8) Uani 1 1 d . .
H11A H 0.2846 1.0076 0.1380 0.252 Uiso 1 1 calc R U
H11B H 0.2034 0.9387 0.1283 0.252 Uiso 1 1 calc R U
H11C H 0.2935 0.9403 0.0929 0.252 Uiso 1 1 calc R U
C12 C 0.7067(16) 1.0251(9) 0.1267(6) 0.163(8) Uani 1 1 d . .
H12A H 0.6931 1.0052 0.0928 0.244 Uiso 1 1 calc R U
H12B H 0.7738 1.0359 0.1300 0.244 Uiso 1 1 calc R U
H12C H 0.6723 1.0784 0.1334 0.244 Uiso 1 1 calc R U
C13 C 0.7358(19) 0.7723(9) 0.2594(7) 0.252(17) Uani 1 1 d . .
H13A H 0.6875 0.7283 0.2640 0.377 Uiso 1 1 calc R U
H13B H 0.7510 0.7982 0.2918 0.377 Uiso 1 1 calc R U
H13C H 0.7919 0.7458 0.2452 0.377 Uiso 1 1 calc R U
C14 C 0.4869(11) 1.0133(8) 0.1240(4) 0.105(4) Uani 1 1 d . .
C15 C 0.4654(14) 1.0942(7) 0.1468(5) 0.144(7) Uani 1 1 d . .
H15 H 0.4637 1.1005 0.1821 0.173 Uiso 1 1 calc R U
C16 C 0.4468(18) 1.1651(9) 0.1144(6) 0.180(10) Uani 1 1 d . .
H16 H 0.4348 1.2205 0.1279 0.216 Uiso 1 1 calc R U
C17 C 0.4461(11) 1.1529(9) 0.0633(5) 0.119(5) Uani 1 1 d . .
H17 H 0.4344 1.2009 0.0422 0.142 Uiso 1 1 calc R U
C18 C 0.4616(10) 1.0747(8) 0.0422(5) 0.104(4) Uani 1 1 d . .
H18 H 0.4545 1.0685 0.0071 0.125 Uiso 1 1 calc R U
C19 C 0.4884(10) 1.0014(7) 0.0712(4) 0.100(4) Uani 1 1 d . .
C20 C 0.5054(10) 0.9159(7) 0.0476(4) 0.099(4) Uani 1 1 d . .
H20A H 0.4903 0.9191 0.0119 0.148 Uiso 1 1 calc R U
H20B H 0.4659 0.8724 0.0636 0.148 Uiso 1 1 calc R U
H20C H 0.5712 0.9001 0.0517 0.148 Uiso 1 1 calc R U
C21 C 0.3843(14) 0.8378(8) 0.5676(4) 0.106(5) Uani 1 1 d . .
C22 C 0.3256(10) 0.8978(7) 0.5406(5) 0.098(4) Uani 1 1 d . .
H22 H 0.2598 0.9039 0.5430 0.117 Uiso 1 1 calc R U
C23 C 0.3852(10) 0.9437(7) 0.5109(4) 0.091(3) Uani 1 1 d . .
C24 C 0.4730(8) 0.9117(6) 0.5167(4) 0.075(3) Uani 1 1 d . .
C25 C 0.5593(9) 0.9317(7) 0.4966(4) 0.086(3) Uani 1 1 d . .
C26 C 0.6488(9) 0.8877(7) 0.5077(4) 0.089(4) Uani 1 1 d . .
C27 C 0.7390(12) 0.8912(9) 0.4899(5) 0.111(4) Uani 1 1 d . .
C28 C 0.7911(13) 0.8282(12) 0.5145(6) 0.146(7) Uani 1 1 d . .
H28 H 0.8556 0.8172 0.5097 0.175 Uiso 1 1 calc R U
C29 C 0.7326(13) 0.7843(12) 0.5473(5) 0.139(7) Uani 1 1 d . .
C30 C 0.3497(15) 0.7739(9) 0.6087(5) 0.140(6) Uani 1 1 d . .
H30A H 0.3970 0.7293 0.6141 0.210 Uiso 1 1 calc R U
H30B H 0.2912 0.7470 0.5978 0.210 Uiso 1 1 calc R U
H30C H 0.3391 0.8053 0.6399 0.210 Uiso 1 1 calc R U
C31 C 0.3455(8) 1.0210(7) 0.4766(5) 0.103(4) Uani 1 1 d . .
H31A H 0.3885 1.0700 0.4781 0.155 Uiso 1 1 calc R U
H31B H 0.2841 1.0387 0.4890 0.155 Uiso 1 1 calc R U
H31C H 0.3398 1.0011 0.4420 0.155 Uiso 1 1 calc R U
C32 C 0.7844(10) 0.9562(12) 0.4542(5) 0.138(6) Uani 1 1 d . .
H32A H 0.7509 0.9561 0.4223 0.206 Uiso 1 1 calc R U
H32B H 0.8497 0.9401 0.4486 0.206 Uiso 1 1 calc R U
H32C H 0.7816 1.0139 0.4690 0.206 Uiso 1 1 calc R U
C33 C 0.7594(17) 0.7139(12) 0.5828(5) 0.208(13) Uani 1 1 d . .
H33A H 0.8126 0.6819 0.5693 0.311 Uiso 1 1 d R U
H33B H 0.7064 0.6746 0.5873 0.311 Uiso 1 1 d R U
H33C H 0.7765 0.7390 0.6151 0.311 Uiso 1 1 d R U
C34 C 0.5702(8) 1.0145(8) 0.4608(4) 0.086(3) Uani 1 1 d . .
C35 C 0.5837(10) 1.0979(6) 0.4861(6) 0.104(4) Uani 1 1 d . .
H35 H 0.5922 1.1022 0.5212 0.125 Uiso 1 1 calc R U
C36 C 0.5831(14) 1.1702(8) 0.4550(6) 0.132(6) Uani 1 1 d . .
H36 H 0.5881 1.2265 0.4686 0.159 Uiso 1 1 calc R U
C37 C 0.5753(9) 1.1581(9) 0.4047(6) 0.109(4) Uani 1 1 d . .
H37 H 0.5821 1.2087 0.3851 0.131 Uiso 1 1 calc R U
C38 C 0.5597(7) 1.0874(9) 0.3794(5) 0.096(4) Uani 1 1 d . .
H38 H 0.5500 1.0864 0.3443 0.116 Uiso 1 1 calc R U
C39 C 0.5587(9) 1.0056(9) 0.4123(5) 0.105(4) Uani 1 1 d . .
C40 C 0.5362(11) 0.9246(8) 0.3881(4) 0.111(4) Uani 1 1 d . .
H40A H 0.5812 0.8805 0.3985 0.167 Uiso 1 1 calc R U
H40B H 0.5392 0.9318 0.3518 0.167 Uiso 1 1 calc R U
H40C H 0.4731 0.9067 0.3978 0.167 Uiso 1 1 calc R U
C41 C 0.4041(10) 0.3136(8) 0.6010(5) 0.100(4) Uani 1 1 d . .
C42 C 0.3373(10) 0.3668(9) 0.6262(5) 0.116(5) Uani 1 1 d . .
H42 H 0.2718 0.3618 0.6218 0.139 Uiso 1 1 calc R U
C43 C 0.3799(9) 0.4277(8) 0.6583(5) 0.100(4) Uani 1 1 d . .
C44 C 0.4806(7) 0.4087(7) 0.6529(4) 0.079(3) Uani 1 1 d . .
C45 C 0.5591(7) 0.4463(6) 0.6750(3) 0.068(3) Uani 1 1 d . .
C46 C 0.6494(6) 0.4188(6) 0.6631(3) 0.065(2) Uani 1 1 d . .
C47 C 0.7442(10) 0.4442(9) 0.6793(4) 0.102(4) Uani 1 1 d . .
C48 C 0.8072(11) 0.3917(11) 0.6558(5) 0.135(6) Uani 1 1 d . .
H48 H 0.8731 0.3940 0.6596 0.162 Uiso 1 1 calc R U
C49 C 0.7593(7) 0.3350(7) 0.6257(4) 0.079(3) Uani 1 1 d . .
C50 C 0.3872(10) 0.2428(9) 0.5625(5) 0.135(6) Uani 1 1 d . .
H50A H 0.3855 0.2681 0.5290 0.203 Uiso 1 1 calc R U
H50B H 0.3275 0.2144 0.5695 0.203 Uiso 1 1 calc R U
H50C H 0.4378 0.2004 0.5644 0.203 Uiso 1 1 calc R U
C51 C 0.3335(9) 0.4939(11) 0.6927(6) 0.171(8) Uani 1 1 d . .
H51A H 0.2656 0.4909 0.6886 0.257 Uiso 1 1 calc R U
H51B H 0.3553 0.5518 0.6839 0.257 Uiso 1 1 calc R U
H51C H 0.3499 0.4814 0.7275 0.257 Uiso 1 1 calc R U
C52 C 0.7713(15) 0.5155(12) 0.7190(6) 0.174(9) Uani 1 1 d . .
H52A H 0.7625 0.4926 0.7528 0.261 Uiso 1 1 calc R U
H52B H 0.7313 0.5661 0.7143 0.261 Uiso 1 1 calc R U
H52C H 0.8368 0.5320 0.7144 0.261 Uiso 1 1 calc R U
C53 C 0.7997(9) 0.2651(8) 0.5911(5) 0.108(4) Uani 1 1 d . .
H53A H 0.7717 0.2093 0.5994 0.163 Uiso 1 1 calc R U
H53B H 0.8675 0.2619 0.5957 0.163 Uiso 1 1 calc R U
H53C H 0.7858 0.2795 0.5563 0.163 Uiso 1 1 calc R U
C54 C 0.5456(10) 0.5245(7) 0.7110(4) 0.093(4) Uani 1 1 d . .
C55 C 0.5479(16) 0.6090(7) 0.6898(4) 0.144(8) Uani 1 1 d . .
H55 H 0.5643 0.6171 0.6557 0.173 Uiso 1 1 calc R U
C56 C 0.526(2) 0.6793(8) 0.7199(5) 0.191(12) Uani 1 1 d . .
H56 H 0.5160 0.7347 0.7058 0.229 Uiso 1 1 calc R U
C57 C 0.5175(16) 0.6659(10) 0.7731(5) 0.153(7) Uani 1 1 d . .
H57 H 0.5100 0.7140 0.7947 0.183 Uiso 1 1 calc R U
C58 C 0.5204(8) 0.5855(7) 0.7926(5) 0.091(3) Uani 1 1 d . .
H58 H 0.5142 0.5779 0.8277 0.109 Uiso 1 1 calc R U
C59 C 0.5327(7) 0.5119(6) 0.7611(4) 0.072(3) Uani 1 1 d . .
C60 C 0.5379(11) 0.4245(7) 0.7842(4) 0.103(4) Uani 1 1 d . .
H60A H 0.4768 0.3963 0.7817 0.154 Uiso 1 1 calc R U
H60B H 0.5556 0.4299 0.8194 0.154 Uiso 1 1 calc R U
H60C H 0.5846 0.3899 0.7665 0.154 Uiso 1 1 calc R U

loop_
_atom_site_aniso_label
_atom_site_aniso_U_11
_atom_site_aniso_U_22
_atom_site_aniso_U_33
_atom_site_aniso_U_23
_atom_site_aniso_U_13
_atom_site_aniso_U_12
F1 0.50(3) 0.111(6) 0.065(4) 0.003(4) -0.073(8) 0.031(10)
F2 0.240(11) 0.066(4) 0.143(6) -0.009(4) -0.051(7) 0.038(5)
F3 0.234(10) 0.146(6) 0.047(3) 0.001(4) 0.009(4) 0.050(7)
F4 0.390(18) 0.076(4) 0.088(4) 0.008(3) 0.003(7) 0.060(7)
F5 0.123(5) 0.127(5) 0.055(3) -0.008(3) 0.008(3) -0.002(4)
F6 0.112(5) 0.054(3) 0.128(5) -0.004(3) -0.003(4) 0.012(3)
N1 0.29(2) 0.077(7) 0.065(7) 0.010(5) 0.005(10) 0.057(10)
N2 0.209(14) 0.058(5) 0.093(7) 0.006(5) -0.082(8) 0.037(7)
N3 0.142(9) 0.073(5) 0.062(5) 0.017(4) 0.036(6) 0.012(6)
N4 0.158(11) 0.132(8) 0.052(5) -0.003(5) 0.015(6) 0.072(8)
N5 0.068(5) 0.074(5) 0.063(4) -0.021(4) -0.014(4) 0.006(4)
N6 0.084(6) 0.070(5) 0.058(4) 0.002(4) 0.007(4) -0.007(4)
B1 0.43(5) 0.068(9) 0.060(8) -0.001(7) -0.081(16) 0.093(18)
B2 0.24(2) 0.070(8) 0.074(9) -0.013(7) -0.043(12) 0.062(12)
B3 0.058(6) 0.060(6) 0.076(7) 0.007(5) 0.005(5) 0.016(5)
C1 0.36(3) 0.109(13) 0.050(7) 0.000(8) 0.022(12) 0.126(18)
C2 0.211(18) 0.118(11) 0.096(9) 0.002(9) 0.037(10) 0.050(12)
C3 0.212(19) 0.099(10) 0.086(9) 0.007(8) 0.025(11) 0.067(12)
C4 0.200(18) 0.093(9) 0.057(7) 0.008(6) -0.007(9) 0.070(12)
C5 0.171(14) 0.062(6) 0.064(6) -0.008(5) -0.016(9) 0.044(8)
C6 0.36(3) 0.065(9) 0.088(9) -0.010(8) -0.123(17) 0.063(14)
C7 0.35(4) 0.081(11) 0.151(16) -0.053(11) -0.18(2) 0.066(14)
C8 0.173(15) 0.077(8) 0.164(14) 0.000(9) -0.123(13) 0.009(9)
C9 0.26(2) 0.087(10) 0.150(14) -0.030(10) -0.140(17) 0.027(13)
C10 0.35(3) 0.111(11) 0.136(13) 0.025(10) 0.106(18) 0.069(16)
C11 0.22(2) 0.116(11) 0.166(15) 0.048(11) 0.051(15) 0.080(13)
C12 0.25(2) 0.103(10) 0.137(12) 0.032(10) -0.069(15) -0.001(12)
C13 0.41(4) 0.098(10) 0.25(2) 0.039(12) -0.27(3) 0.002(15)
C14 0.151(12) 0.083(7) 0.081(7) 0.011(6) -0.042(8) 0.020(8)
C15 0.26(2) 0.075(7) 0.098(9) -0.021(7) -0.063(11) 0.063(10)
C16 0.32(3) 0.080(9) 0.137(13) 0.011(8) -0.065(16) 0.070(13)
C17 0.149(13) 0.109(10) 0.098(9) 0.004(8) -0.029(9) 0.063(9)
C18 0.122(10) 0.105(9) 0.085(7) 0.018(7) -0.046(7) 0.011(8)
C19 0.141(11) 0.089(8) 0.070(6) 0.001(6) -0.048(7) 0.011(7)
C20 0.124(10) 0.091(7) 0.081(7) -0.001(6) -0.035(7) -0.010(7)
C21 0.173(14) 0.076(7) 0.069(7) -0.004(6) 0.043(9) -0.033(8)
C22 0.107(9) 0.084(7) 0.101(8) -0.006(7) 0.043(8) -0.030(7)
C23 0.113(10) 0.069(6) 0.092(7) -0.002(6) 0.031(7) 0.002(6)
C24 0.084(8) 0.056(5) 0.084(7) 0.009(5) 0.022(6) 0.028(5)
C25 0.097(9) 0.098(7) 0.062(6) 0.001(5) 0.009(6) 0.017(6)
C26 0.100(9) 0.104(8) 0.062(6) 0.001(6) 0.005(6) 0.054(7)
C27 0.121(12) 0.133(11) 0.079(8) -0.021(7) 0.008(8) 0.047(9)
C28 0.141(14) 0.199(17) 0.098(10) -0.033(11) -0.011(10) 0.111(14)
C29 0.164(15) 0.176(15) 0.076(8) -0.036(9) -0.020(9) 0.123(14)
C30 0.219(18) 0.124(11) 0.077(7) 0.012(7) 0.021(10) -0.044(12)
C31 0.079(8) 0.096(8) 0.135(10) 0.010(7) 0.019(7) -0.003(7)
C32 0.095(10) 0.211(16) 0.106(10) -0.002(11) -0.014(8) 0.058(11)
C33 0.31(3) 0.214(18) 0.097(9) -0.008(11) -0.019(13) 0.20(2)
C34 0.061(6) 0.130(10) 0.066(6) 0.025(6) 0.008(5) 0.022(6)
C35 0.102(9) 0.061(6) 0.150(11) 0.007(7) 0.028(8) 0.002(6)
C36 0.206(18) 0.079(8) 0.112(10) -0.006(8) 0.034(11) 0.016(9)
C37 0.076(8) 0.098(9) 0.153(13) -0.015(9) 0.031(8) -0.011(7)
C38 0.050(6) 0.129(11) 0.111(9) 0.029(9) -0.001(6) 0.014(7)
C39 0.064(7) 0.121(10) 0.129(11) -0.024(9) 0.016(7) -0.001(7)
C40 0.145(12) 0.114(10) 0.075(7) 0.003(6) -0.001(7) 0.017(9)
C41 0.083(8) 0.116(9) 0.101(8) -0.030(7) -0.013(7) 0.013(7)
C42 0.076(8) 0.146(11) 0.125(10) -0.039(9) -0.049(7) 0.032(8)
C43 0.093(8) 0.108(8) 0.100(8) -0.039(7) -0.029(7) 0.033(7)
C44 0.067(6) 0.085(7) 0.084(6) -0.011(6) -0.007(5) 0.024(5)
C45 0.075(7) 0.062(5) 0.068(6) -0.004(4) -0.019(5) 0.003(5)
C46 0.043(5) 0.087(6) 0.065(5) 0.005(5) -0.004(4) -0.005(5)
C47 0.096(9) 0.138(10) 0.074(7) -0.004(7) 0.012(7) -0.048(8)
C48 0.100(10) 0.227(17) 0.077(8) -0.023(10) 0.035(8) -0.068(12)
C49 0.051(6) 0.104(8) 0.083(7) -0.005(6) 0.023(5) 0.008(5)
C50 0.104(10) 0.158(12) 0.144(11) -0.085(11) -0.054(9) 0.001(9)
C51 0.072(9) 0.246(19) 0.195(15) -0.108(15) -0.002(9) 0.099(11)
C52 0.181(18) 0.197(18) 0.145(13) -0.101(13) 0.029(12) -0.089(15)
C53 0.069(7) 0.119(9) 0.137(10) -0.002(8) 0.038(7) 0.009(7)
C54 0.124(10) 0.089(7) 0.065(6) -0.002(5) -0.015(6) 0.022(7)
C55 0.31(2) 0.056(6) 0.072(7) 0.001(5) -0.009(10) 0.028(9)
C56 0.42(4) 0.067(8) 0.087(9) -0.001(7) -0.018(15) 0.042(13)
C57 0.26(2) 0.100(11) 0.098(10) -0.030(8) -0.019(12) 0.030(12)
C58 0.096(8) 0.079(7) 0.098(8) -0.014(6) -0.022(7) 0.023(6)
C59 0.076(6) 0.072(6) 0.069(6) 0.009(5) -0.007(5) 0.002(5)
C60 0.157(12) 0.076(7) 0.074(7) 0.015(5) 0.026(7) -0.025(7)

loop_
_atom_type_symbol
_atom_type_description
_atom_type_scat_dispersion_real
_atom_type_scat_dispersion_imag
_atom_type_scat_source
C C 0.0033 0.0016 'International Tables Vol C Tables 4.2.6.8 and 6.1.1.4'
H H 0.0000 0.0000 'International Tables Vol C Tables 4.2.6.8 and 6.1.1.4'
B B 0.0013 0.0007 'International Tables Vol C Tables 4.2.6.8 and 6.1.1.4'
N N 0.0061 0.0033 'International Tables Vol C Tables 4.2.6.8 and 6.1.1.4'
F F 0.0171 0.0103 'International Tables Vol C Tables 4.2.6.8 and 6.1.1.4'

loop_
_geom_angle_atom_site_label_1
_geom_angle_atom_site_label_2
_geom_angle_atom_site_label_3
_geom_angle
C1 N1 C4 106.6(18)
C1 N1 B1 126.9(16)
C4 N1 B1 127(2)
C9 N2 C6 101.0(17)
C9 N2 B1 128.8(14)
C6 N2 B1 130.1(17)
C21 N3 C24 106.2(11)
C21 N3 B2 128.2(13)
C24 N3 B2 125.5(13)
C29 N4 C26 109.5(14)
C29 N4 B2 126.3(13)
C26 N4 B2 124.0(11)
C41 N5 C44 111.7(8)
C41 N5 B3 123.9(8)
C44 N5 B3 124.3(8)
C49 N6 C46 106.0(8)
C49 N6 B3 128.2(8)
C46 N6 B3 125.7(8)
F2 B1 F1 104.0(13)
F2 B1 N2 119(2)
F1 B1 N2 115.9(17)
F2 B1 N1 107(2)
F1 B1 N1 103(2)
N2 B1 N1 107.1(11)
F3 B2 F4 105.2(11)
F3 B2 N3 111.9(12)
F4 B2 N3 109.4(16)
F3 B2 N4 107.8(16)
F4 B2 N4 111.7(13)
N3 B2 N4 110.8(11)
F6 B3 F5 110.5(9)
F6 B3 N6 112.4(8)
F5 B3 N6 109.3(8)
F6 B3 N5 109.3(8)
F5 B3 N5 109.1(8)
N6 B3 N5 106.1(7)
N1 C1 C2 112.7(17)
N1 C1 C10 129(2)
C2 C1 C10 118(3)
C3 C2 C1 101(2)
C3 C2 H2 129.6
C1 C2 H2 129.6
C4 C3 C2 111.7(16)
C4 C3 C11 127.1(18)
C2 C3 C11 121(2)
N1 C4 C3 108.2(19)
N1 C4 C5 116.7(18)
C3 C4 C5 135.1(12)
C6 C5 C4 125.3(14)
C6 C5 C14 116.3(16)
C4 C5 C14 118.3(13)
C7 C6 C5 133.1(16)
C7 C6 N2 112.2(19)
C5 C6 N2 114(2)
C6 C7 C8 109(2)
C6 C7 C12 132.1(17)
C8 C7 C12 118(3)
C9 C8 C7 102(2)
C9 C8 H8 128.8
C7 C8 H8 128.8
N2 C9 C8 114.6(14)
N2 C9 C13 116(2)
C8 C9 C13 129(2)
C1 C10 H10A 109.5
C1 C10 H10B 109.5
H10A C10 H10B 109.5
C1 C10 H10C 109.5
H10A C10 H10C 109.5
H10B C10 H10C 109.5
C3 C11 H11A 109.5
C3 C11 H11B 109.5
H11A C11 H11B 109.5
C3 C11 H11C 109.5
H11A C11 H11C 109.5
H11B C11 H11C 109.5
C7 C12 H12A 109.5
C7 C12 H12B 109.5
H12A C12 H12B 109.5
C7 C12 H12C 109.5
H12A C12 H12C 109.5
H12B C12 H12C 109.5
C9 C13 H13A 109.5
C9 C13 H13B 109.5
H13A C13 H13B 109.5
C9 C13 H13C 109.5
H13A C13 H13C 109.5
H13B C13 H13C 109.5
C19 C14 C15 122.7(10)
C19 C14 C5 119.1(10)
C15 C14 C5 118.0(10)
C16 C15 C14 117.3(12)
C16 C15 H15 121.3
C14 C15 H15 121.3
C17 C16 C15 119.9(13)
C17 C16 H16 120.0
C15 C16 H16 120.0
C18 C17 C16 122.2(12)
C18 C17 H17 118.9
C16 C17 H17 118.9
C17 C18 C19 122.0(11)
C17 C18 H18 119.0
C19 C18 H18 119.0
C14 C19 C18 115.5(11)
C14 C19 C20 122.6(10)
C18 C19 C20 121.4(10)
C19 C20 H20A 109.5
C19 C20 H20B 109.5
H20A C20 H20B 109.5
C19 C20 H20C 109.5
H20A C20 H20C 109.5
H20B C20 H20C 109.5
N3 C21 C22 110.6(10)
N3 C21 C30 124.3(16)
C22 C21 C30 125.2(16)
C23 C22 C21 105.3(13)
C23 C22 H22 127.3
C21 C22 H22 127.3
C24 C23 C22 108.6(11)
C24 C23 C31 131.4(10)
C22 C23 C31 119.9(13)
C23 C24 C25 134.4(10)
C23 C24 N3 109.1(10)
C25 C24 N3 116.4(10)
C24 C25 C26 126.2(10)
C24 C25 C34 119.8(9)
C26 C25 C34 113.8(10)
C27 C26 N4 107.0(10)
C27 C26 C25 136.3(11)
N4 C26 C25 116.5(11)
C26 C27 C28 108.1(15)
C26 C27 C32 129.7(12)
C28 C27 C32 121.8(16)
C29 C28 C27 108.7(15)
C29 C28 H28 125.7
C27 C28 H28 125.7
N4 C29 C28 106.7(13)
N4 C29 C33 126.1(19)
C28 C29 C33 127.2(16)
C21 C30 H30A 109.5
C21 C30 H30B 109.5
H30A C30 H30B 109.5
C21 C30 H30C 109.5
H30A C30 H30C 109.5
H30B C30 H30C 109.5
C23 C31 H31A 109.5
C23 C31 H31B 109.5
H31A C31 H31B 109.5
C23 C31 H31C 109.5
H31A C31 H31C 109.5
H31B C31 H31C 109.5
C27 C32 H32A 109.5
C27 C32 H32B 109.5
H32A C32 H32B 109.5
C27 C32 H32C 109.5
H32A C32 H32C 109.5
H32B C32 H32C 109.5
C29 C33 H33A 109.5
C29 C33 H33B 109.5
H33A C33 H33B 109.5
C29 C33 H33C 109.4
H33A C33 H33C 109.5
H33B C33 H33C 109.5
C39 C34 C35 124.2(12)
C39 C34 C25 119.4(13)
C35 C34 C25 116.1(9)
C36 C35 C34 115.5(12)
C36 C35 H35 122.2
C34 C35 H35 122.2
C37 C36 C35 118.5(13)
C37 C36 H36 120.7
C35 C36 H36 120.7
C38 C37 C36 129.8(15)
C38 C37 H37 115.1
C36 C37 H37 115.1
C37 C38 C39 113.3(13)
C37 C38 H38 123.3
C39 C38 H38 123.4
C34 C39 C40 123.9(14)
C34 C39 C38 118.3(12)
C40 C39 C38 117.5(12)
C39 C40 H40A 109.5
C39 C40 H40B 109.5
H40A C40 H40B 109.5
C39 C40 H40C 109.5
H40A C40 H40C 109.5
H40B C40 H40C 109.5
N5 C41 C42 105.8(10)
N5 C41 C50 125.3(11)
C42 C41 C50 128.8(12)
C43 C42 C41 112.5(12)
C43 C42 H42 123.8
C41 C42 H42 123.8
C42 C43 C44 103.2(10)
C42 C43 C51 128.7(12)
C44 C43 C51 128.1(11)
C45 C44 N5 122.0(9)
C45 C44 C43 131.2(10)
N5 C44 C43 106.8(9)
C46 C45 C44 121.2(9)
C46 C45 C54 119.5(9)
C44 C45 C54 119.1(9)
C45 C46 N6 120.5(8)
C45 C46 C47 134.5(10)
N6 C46 C47 105.0(9)
C48 C47 C46 108.2(11)
C48 C47 C52 124.2(14)
C46 C47 C52 127.5(13)
C47 C48 C49 108.7(13)
C47 C48 H48 125.7
C49 C48 H48 125.7
C48 C49 N6 112.1(11)
C48 C49 C53 127.9(12)
N6 C49 C53 120.0(10)
C41 C50 H50A 109.5
C41 C50 H50B 109.5
H50A C50 H50B 109.5
C41 C50 H50C 109.5
H50A C50 H50C 109.5
H50B C50 H50C 109.5
C43 C51 H51A 109.5
C43 C51 H51B 109.5
H51A C51 H51B 109.5
C43 C51 H51C 109.5
H51A C51 H51C 109.5
H51B C51 H51C 109.5
C47 C52 H52A 109.5
C47 C52 H52B 109.5
H52A C52 H52B 109.5
C47 C52 H52C 109.5
H52A C52 H52C 109.5
H52B C52 H52C 109.5
C49 C53 H53A 109.5
C49 C53 H53B 109.5
H53A C53 H53B 109.5
C49 C53 H53C 109.5
H53A C53 H53C 109.5
H53B C53 H53C 109.5
C59 C54 C55 121.6(10)
C59 C54 C45 120.6(9)
C55 C54 C45 117.7(9)
C56 C55 C54 118.8(12)
C56 C55 H55 120.6
C54 C55 H55 120.6
C55 C56 C57 118.5(12)
C55 C56 H56 120.8
C57 C56 H56 120.7
C58 C57 C56 120.7(13)
C58 C57 H57 119.7
C56 C57 H57 119.7
C57 C58 C59 120.9(12)
C57 C58 H58 119.6
C59 C58 H58 119.6
C54 C59 C58 118.7(10)
C54 C59 C60 122.0(10)
C58 C59 C60 119.2(9)
C59 C60 H60A 109.5
C59 C60 H60B 109.5
H60A C60 H60B 109.5
C59 C60 H60C 109.5
H60A C60 H60C 109.5
H60B C60 H60C 109.5

loop_
_geom_bond_atom_site_label_1
_geom_bond_atom_site_label_2
_geom_bond_distance
F1 B1 1.450(18)
F2 B1 1.384(16)
F3 B2 1.446(15)
F4 B2 1.451(18)
F5 B3 1.367(12)
F6 B3 1.356(11)
N1 C1 1.37(3)
N1 C4 1.371(16)
N1 B1 1.55(3)
N2 C9 1.37(3)
N2 C6 1.431(17)
N2 B1 1.48(3)
N3 C21 1.282(18)
N3 C24 1.397(12)
N3 B2 1.50(2)
N4 C29 1.347(18)
N4 C26 1.373(15)
N4 B2 1.52(3)
N5 C41 1.318(15)
N5 C44 1.407(12)
N5 B3 1.572(14)
N6 C49 1.355(13)
N6 C46 1.433(12)
N6 B3 1.531(14)
C1 C2 1.43(3)
C1 C10 1.57(2)
C2 C3 1.42(2)
C2 H2 0.9300
C3 C4 1.38(3)
C3 C11 1.52(2)
C4 C5 1.47(2)
C5 C6 1.39(3)
C5 C14 1.557(15)
C6 C7 1.31(4)
C7 C8 1.43(2)
C7 C12 1.57(3)
C8 C9 1.39(3)
C8 H8 0.9300
C9 C13 1.600(19)
C10 H10A 0.9600
C10 H10B 0.9600
C10 H10C 0.9600
C11 H11A 0.9600
C11 H11B 0.9600
C11 H11C 0.9600
C12 H12A 0.9600
C12 H12B 0.9600
C12 H12C 0.9600
C13 H13A 0.9600
C13 H13B 0.9600
C13 H13C 0.9600
C14 C19 1.396(15)
C14 C15 1.400(16)
C15 C16 1.397(17)
C15 H15 0.9300
C16 C17 1.35(2)
C16 H16 0.9300
C17 C18 1.330(17)
C17 H17 0.9300
C18 C19 1.401(14)
C18 H18 0.9300
C19 C20 1.459(14)
C20 H20A 0.9600
C20 H20B 0.9600
C20 H20C 0.9600
C21 C22 1.42(2)
C21 C30 1.529(17)
C22 C23 1.339(15)
C22 H22 0.9300
C23 C24 1.333(17)
C23 C31 1.580(17)
C24 C25 1.356(16)
C25 C26 1.452(16)
C25 C34 1.578(15)
C26 C27 1.35(2)
C27 C28 1.366(19)
C27 C32 1.50(2)
C28 C29 1.36(3)
C28 H28 0.9300
C29 C33 1.47(2)
C30 H30A 0.9600
C30 H30B 0.9600
C30 H30C 0.9600
C31 H31A 0.9600
C31 H31B 0.9600
C31 H31C 0.9600
C32 H32A 0.9600
C32 H32B 0.9600
C32 H32C 0.9600
C33 H33A 0.9600
C33 H33B 0.9600
C33 H33C 0.9600
C34 C39 1.289(16)
C34 C35 1.443(16)
C35 C36 1.370(16)
C35 H35 0.9300
C36 C37 1.335(19)
C36 H36 0.9300
C37 C38 1.283(17)
C37 H37 0.9300
C38 C39 1.513(17)
C38 H38 0.9300
C39 C40 1.421(16)
C40 H40A 0.9600
C40 H40B 0.9600
C40 H40C 0.9600
C41 C42 1.402(17)
C41 C50 1.494(15)
C42 C43 1.388(16)
C42 H42 0.9300
C43 C44 1.449(17)
C43 C51 1.500(15)
C44 C45 1.370(15)
C45 C46 1.371(14)
C45 C54 1.529(14)
C46 C47 1.448(16)
C47 C48 1.34(2)
C47 C52 1.550(17)
C48 C49 1.348(17)
C48 H48 0.9300
C49 C53 1.508(15)
C50 H50A 0.9600
C50 H50B 0.9600
C50 H50C 0.9600
C51 H51A 0.9600
C51 H51B 0.9600
C51 H51C 0.9600
C52 H52A 0.9600
C52 H52B 0.9600
C52 H52C 0.9600
C53 H53A 0.9600
C53 H53B 0.9600
C53 H53C 0.9600
C54 C59 1.340(14)
C54 C55 1.401(15)
C55 C56 1.366(17)
C55 H55 0.9300
C56 C57 1.414(19)
C56 H56 0.9300
C57 C58 1.325(18)
C57 H57 0.9300
C58 C59 1.403(14)
C58 H58 0.9300
C59 C60 1.462(13)
C60 H60A 0.9600
C60 H60B 0.9600
C60 H60C 0.9600

loop_
_geom_hbond_atom_site_label_D
_geom_hbond_atom_site_label_H
_geom_hbond_atom_site_label_A
_geom_hbond_distance_DH
_geom_hbond_distance_HA
_geom_hbond_distance_DA
_geom_hbond_angle_DHA
C53 H53A F6 0.96 2.61 3.135(14) 114.5
C50 H50C F6 0.96 2.37 3.066(15) 128.5
C33 H33B F4 0.96 2.47 3.15(3) 128.5
C30 H30A F4 0.96 2.34 3.04(2) 129.4
C13 H13A F2 0.96 2.36 3.13(3) 136.8
C10 H10C F1 0.96 2.65 3.24(3) 120.2
C10 H10C F1 0.96 2.65 3.24(3) 120.2
C13 H13A F2 0.96 2.36 3.13(3) 136.8
C30 H30A F4 0.96 2.34 3.04(2) 129.4
C33 H33B F4 0.96 2.47 3.15(3) 128.5
C50 H50C F6 0.96 2.37 3.066(15) 128.5
C53 H53A F6 0.96 2.61 3.135(14) 114.5

loop_
_geom_torsion_atom_site_label_1
_geom_torsion_atom_site_label_2
_geom_torsion_atom_site_label_3
_geom_torsion_atom_site_label_4
_geom_torsion
C9 N2 B1 F2 -59(2)
C6 N2 B1 F2 122.8(17)
C9 N2 B1 F1 66(2)
C6 N2 B1 F1 -112.1(17)
C9 N2 B1 N1 179.9(13)
C6 N2 B1 N1 1.7(18)
C1 N1 B1 F2 49(2)
C4 N1 B1 F2 -132.5(17)
C1 N1 B1 F1 -61(2)
C4 N1 B1 F1 118.4(17)
C1 N1 B1 N2 176.8(15)
C4 N1 B1 N2 -4.2(17)
C21 N3 B2 F3 -64(2)
C24 N3 B2 F3 115.7(15)
C21 N3 B2 F4 52.3(17)
C24 N3 B2 F4 -128.2(14)
C21 N3 B2 N4 175.9(12)
C24 N3 B2 N4 -4.6(16)
C29 N4 B2 F3 59.6(16)
C26 N4 B2 F3 -114.6(12)
C29 N4 B2 F4 -55.5(18)
C26 N4 B2 F4 130.4(12)
C29 N4 B2 N3 -177.7(12)
C26 N4 B2 N3 8.2(17)
C49 N6 B3 F6 58.8(13)
C46 N6 B3 F6 -122.9(9)
C49 N6 B3 F5 -64.3(12)
C46 N6 B3 F5 114.0(9)
C49 N6 B3 N5 178.2(9)
C46 N6 B3 N5 -3.5(11)
C41 N5 B3 F6 -58.1(13)
C44 N5 B3 F6 124.1(10)
C41 N5 B3 F5 62.9(13)
C44 N5 B3 F5 -114.9(10)
C41 N5 B3 N6 -179.5(10)
C44 N5 B3 N6 2.7(12)
C4 N1 C1 C2 1.1(18)
B1 N1 C1 C2 -179.8(11)
C4 N1 C1 C10 -177.6(12)
B1 N1 C1 C10 2(3)
N1 C1 C2 C3 -1.0(17)
C10 C1 C2 C3 177.9(11)
C1 C2 C3 C4 0.5(15)
C1 C2 C3 C11 -176.5(12)
C1 N1 C4 C3 -0.7(16)
B1 N1 C4 C3 -179.9(13)
C1 N1 C4 C5 -179.6(12)
B1 N1 C4 C5 1.2(18)
C2 C3 C4 N1 0.1(16)
C11 C3 C4 N1 176.9(13)
C2 C3 C4 C5 178.7(13)
C11 C3 C4 C5 -5(3)
N1 C4 C5 C6 5.2(19)
C3 C4 C5 C6 -173.3(15)
N1 C4 C5 C14 -174.1(9)
C3 C4 C5 C14 7(2)
C4 C5 C6 C7 -176(2)
C14 C5 C6 C7 4(3)
C4 C5 C6 N2 -7.2(19)
C14 C5 C6 N2 172.2(10)
C9 N2 C6 C7 -4(2)
B1 N2 C6 C7 174.4(17)
C9 N2 C6 C5 -175.1(13)
B1 N2 C6 C5 3(2)
C5 C6 C7 C8 177.0(16)
N2 C6 C7 C8 8(3)
C5 C6 C7 C12 -16(4)
N2 C6 C7 C12 175.1(15)
C6 C7 C8 C9 -9(2)
C12 C7 C8 C9 -177.6(13)
C6 N2 C9 C8 -1.8(17)
B1 N2 C9 C8 179.6(13)
C6 N2 C9 C13 -174.7(14)
B1 N2 C9 C13 7(2)
C7 C8 C9 N2 6.4(19)
C7 C8 C9 C13 178.2(15)
C6 C5 C14 C19 91.1(16)
C4 C5 C14 C19 -89.5(17)
C6 C5 C14 C15 -94.1(18)
C4 C5 C14 C15 85.3(17)
C19 C14 C15 C16 -1(3)
C5 C14 C15 C16 -175.8(19)
C14 C15 C16 C17 3(3)
C15 C16 C17 C18 1(3)
C16 C17 C18 C19 -6(3)
C15 C14 C19 C18 -4(2)
C5 C14 C19 C18 171.1(14)
C15 C14 C19 C20 -176.4(15)
C5 C14 C19 C20 -2(2)
C17 C18 C19 C14 7(2)
C17 C18 C19 C20 -179.9(15)
C24 N3 C21 C22 0.9(13)
B2 N3 C21 C22 -179.5(10)
C24 N3 C21 C30 -178.4(10)
B2 N3 C21 C30 1.3(19)
N3 C21 C22 C23 -2.6(14)
C30 C21 C22 C23 176.6(11)
C21 C22 C23 C24 3.3(13)
C21 C22 C23 C31 -177.1(10)
C22 C23 C24 C25 179.9(13)
C31 C23 C24 C25 0(2)
C22 C23 C24 N3 -2.9(13)
C31 C23 C24 N3 177.5(11)
C21 N3 C24 C23 1.2(13)
B2 N3 C24 C23 -178.4(10)
C21 N3 C24 C25 179.0(10)
B2 N3 C24 C25 -0.6(16)
C23 C24 C25 C26 -179.6(13)
N3 C24 C25 C26 3.4(17)
C23 C24 C25 C34 6(2)
N3 C24 C25 C34 -171.5(9)
C29 N4 C26 C27 3.5(14)
B2 N4 C26 C27 178.5(12)
C29 N4 C26 C25 178.7(11)
B2 N4 C26 C25 -6.3(17)
C24 C25 C26 C27 173.3(14)
C34 C25 C26 C27 -12(2)
C24 C25 C26 N4 0.0(17)
C34 C25 C26 N4 175.1(9)
N4 C26 C27 C28 -2.7(15)
C25 C26 C27 C28 -176.5(14)
N4 C26 C27 C32 -175.9(13)
C25 C26 C27 C32 10(3)
C26 C27 C28 C29 1.0(18)
C32 C27 C28 C29 174.8(13)
C26 N4 C29 C28 -2.9(16)
B2 N4 C29 C28 -177.8(13)
C26 N4 C29 C33 175.7(14)
B2 N4 C29 C33 1(2)
C27 C28 C29 N4 1.2(18)
C27 C28 C29 C33 -177.4(14)
C24 C25 C34 C39 -90.2(14)
C26 C25 C34 C39 94.3(13)
C24 C25 C34 C35 84.0(14)
C26 C25 C34 C35 -91.5(12)
C39 C34 C35 C36 0(2)
C25 C34 C35 C36 -173.5(13)
C34 C35 C36 C37 -3(2)
C35 C36 C37 C38 7(3)
C36 C37 C38 C39 -6(2)
C35 C34 C39 C40 -173.6(12)
C25 C34 C39 C40 0.1(19)
C35 C34 C39 C38 0.3(18)
C25 C34 C39 C38 174.0(9)
C37 C38 C39 C34 2.0(16)
C37 C38 C39 C40 176.2(12)
C44 N5 C41 C42 -0.3(14)
B3 N5 C41 C42 -178.4(10)
C44 N5 C41 C50 178.7(13)
B3 N5 C41 C50 0.6(19)
N5 C41 C42 C43 0.9(17)
C50 C41 C42 C43 -178.1(14)
C41 C42 C43 C44 -1.1(17)
C41 C42 C43 C51 -178.1(14)
C41 N5 C44 C45 -179.8(11)
B3 N5 C44 C45 -1.8(15)
C41 N5 C44 C43 -0.3(13)
B3 N5 C44 C43 177.7(9)
C42 C43 C44 C45 -179.8(12)
C51 C43 C44 C45 -3(2)
C42 C43 C44 N5 0.8(14)
C51 C43 C44 N5 177.9(13)
N5 C44 C45 C46 1.0(16)
C43 C44 C45 C46 -178.3(12)
N5 C44 C45 C54 176.9(9)
C43 C44 C45 C54 -2.5(18)
C44 C45 C46 N6 -1.8(14)
C54 C45 C46 N6 -177.6(8)
C44 C45 C46 C47 -180.0(11)
C54 C45 C46 C47 4.2(17)
C49 N6 C46 C45 -178.0(9)
B3 N6 C46 C45 3.4(13)
C49 N6 C46 C47 0.6(10)
B3 N6 C46 C47 -178.0(8)
C45 C46 C47 C48 177.9(12)
N6 C46 C47 C48 -0.5(13)
C45 C46 C47 C52 1(2)
N6 C46 C47 C52 -177.4(12)
C46 C47 C48 C49 0.2(16)
C52 C47 C48 C49 177.2(12)
C47 C48 C49 N6 0.2(16)
C47 C48 C49 C53 178.6(11)
C46 N6 C49 C48 -0.6(12)
B3 N6 C49 C48 178.0(10)
C46 N6 C49 C53 -179.1(9)
B3 N6 C49 C53 -0.5(15)
C46 C45 C54 C59 -94.1(14)
C44 C45 C54 C59 90.0(14)
C46 C45 C54 C55 85.4(16)
C44 C45 C54 C55 -90.5(16)
C59 C54 C55 C56 -8(3)
C45 C54 C55 C56 172.8(19)
C54 C55 C56 C57 11(3)
C55 C56 C57 C58 -8(3)
C56 C57 C58 C59 1(3)
C55 C54 C59 C58 1(2)
C45 C54 C59 C58 -179.9(10)
C55 C54 C59 C60 -174.9(15)
C45 C54 C59 C60 4.6(18)
C57 C58 C59 C54 3(2)
C57 C58 C59 C60 178.5(16)
